data_2209276
loop_
_publ_author_name
'Loro\~no-Gonz\'alez, Daniel'

_publ_section_title <i>N</i>,<i>N</i>',<i>N</i>'',<i>N</i>'''-Tetrakis(2,6-dimethylphenyl)hexane-2,3,4,5-tetraimine
_journal_coeditor_code OM2014
_journal_issue 6
_journal_name_full 'Acta Crystallographica Section E'
_journal_page_first o2293
_journal_page_last o2294
_journal_paper_doi 10.1107/S1600536806016795
_journal_volume 62
_journal_year 2006
_chemical_formula_iupac 'C38 H42 N4'
_chemical_formula_moiety 'C38 H42 N4'
_chemical_formula_sum 'C38 H42 N4'
_chemical_formula_weight 554.76
_chemical_name_common '1,4-Dimethyl-1,2,3,4-tetra(2,6-dimethylphenyl isonitrile)'
_chemical_name_systematic
;
N,N',N'',N'''-Tetrakis(2,6-dimethylphenyl)hexane-2,3,4,5-tetraimine
;
_space_group_IT_number 14
_symmetry_cell_setting monoclinic
_symmetry_space_group_name_Hall '-P 2ybc'
_symmetry_space_group_name_H-M 'P 1 21/c 1'
_atom_sites_solution_hydrogens geom
_atom_sites_solution_primary direct
_atom_sites_solution_secondary difmap
_cell_angle_alpha 90.00
_cell_angle_beta 93.696(12)
_cell_angle_gamma 90.00
_cell_formula_units_Z 2
_cell_length_a 8.5355(12)
_cell_length_b 24.172(3)
_cell_length_c 7.6566(11)
_cell_measurement_reflns_used 4890
_cell_measurement_temperature 150(2)
_cell_measurement_theta_max 27.5
_cell_measurement_theta_min 2.5
_cell_volume 1576.4(4)
_computing_cell_refinement 'SAINT (Bruker, 2002)'
_computing_data_collection 'SMART (Bruker, 2001)'
_computing_data_reduction SAINT
_computing_molecular_graphics 'SHELXTL (Sheldrick, 1994)'
_computing_publication_material SHELXL97
_computing_structure_refinement 'SHELXL97 (Sheldrick, 1997)'
_computing_structure_solution 'SHELXS97 (Sheldrick, 1997)'
_diffrn_ambient_temperature 150(2)
_diffrn_measured_fraction_theta_full 0.999
_diffrn_measured_fraction_theta_max 0.999
_diffrn_measurement_device_type
;Bruker SMART APEX CCD diffractometer with an Oxford Cryosystems
 low-temperature
device
;
_diffrn_measurement_method '\f and \w'
_diffrn_radiation_monochromator graphite
_diffrn_radiation_source 'normal-focus sealed tube'
_diffrn_radiation_type MoK\a
_diffrn_radiation_wavelength 0.71073
_diffrn_reflns_av_R_equivalents 0.0240
_diffrn_reflns_av_sigmaI/netI 0.0287
_diffrn_reflns_limit_h_max 10
_diffrn_reflns_limit_h_min -10
_diffrn_reflns_limit_k_max 16
_diffrn_reflns_limit_k_min -30
_diffrn_reflns_limit_l_max 9
_diffrn_reflns_limit_l_min -9
_diffrn_reflns_number 8901
_diffrn_reflns_theta_full 26.38
_diffrn_reflns_theta_max 26.38
_diffrn_reflns_theta_min 1.68
_diffrn_standards_number 0
_exptl_absorpt_coefficient_mu 0.069
_exptl_absorpt_correction_T_max 1.000
_exptl_absorpt_correction_T_min 0.984
_exptl_absorpt_correction_type multi-scan
_exptl_absorpt_process_details '(SADABS; Sheldrick, 1996)'
_exptl_crystal_colour Light-yellow
_exptl_crystal_density_diffrn 1.169
_exptl_crystal_density_method 'not measured'
_exptl_crystal_description Block
_exptl_crystal_F_000 596
_exptl_crystal_size_max 0.18
_exptl_crystal_size_mid 0.14
_exptl_crystal_size_min 0.10
_refine_diff_density_max 0.264
_refine_diff_density_min -0.173
_refine_ls_extinction_method none
_refine_ls_goodness_of_fit_ref 1.138
_refine_ls_hydrogen_treatment constr
_refine_ls_matrix_type full
_refine_ls_number_parameters 191
_refine_ls_number_reflns 3228
_refine_ls_number_restraints 0
_refine_ls_restrained_S_all 1.138
_refine_ls_R_factor_all 0.0658
_refine_ls_R_factor_gt 0.0605
_refine_ls_shift/su_max 0.000
_refine_ls_shift/su_mean 0.000
_refine_ls_structure_factor_coef Fsqd
_refine_ls_weighting_details 'calc w=1/[\s^2^(Fo^2^)+(0.0437P)^2^+0.9545P] where P=(Fo^2^+2Fc^2^)/3'
_refine_ls_weighting_scheme calc
_refine_ls_wR_factor_gt 0.1320
_refine_ls_wR_factor_ref 0.1348
_reflns_number_gt 2996
_reflns_number_total 3228
_reflns_threshold_expression I>2\s(I)
_cod_data_source_file om2014.cif
_cod_data_source_block I
_cod_depositor_comments
;
The following automatic conversions were performed:
'_geom_bond_publ_flag' value 'YES' changed to 'yes' according to
'/home/saulius/struct/CIF-dictionaries/cif_core.dic' dictionary named
'cif_core.dic' version 2.4.1 from 2010-06-29 (7
times).

'_geom_angle_publ_flag' value 'YES' changed to 'yes' according to
'/home/saulius/struct/CIF-dictionaries/cif_core.dic' dictionary named
'cif_core.dic' version 2.4.1 from 2010-06-29 (8
times).

'_geom_torsion_publ_flag' value 'YES' changed to 'yes' according
to '/home/saulius/struct/CIF-dictionaries/cif_core.dic' dictionary named
'cif_core.dic' version 2.4.1 from 2010-06-29 (4 times).

Automatic conversion script
Id: cif_fix_enum 1527 2010-12-29 10:47:43Z saulius 

The following automatic conversions were performed:

'_geom_bond_publ_flag' value 'YES' changed to 'yes' according to
/home/saulius/struct/CIF-dictionaries/cif_core.dic dictionary named
'cif_core.dic' version 2.4.1 from 2010-06-29 (7
times).

'_geom_angle_publ_flag' value 'YES' changed to 'yes'
according to /home/saulius/struct/CIF-dictionaries/cif_core.dic
dictionary named 'cif_core.dic' version 2.4.1 from 2010-06-29 (8
times).

'_geom_torsion_publ_flag' value 'YES' changed to 'yes'
according to /home/saulius/struct/CIF-dictionaries/cif_core.dic
dictionary named 'cif_core.dic' version 2.4.1 from 2010-06-29 (4
times).

Automatic conversion script
Id: cif_fix_values 1715 2011-07-08 13:25:40Z adriana 
;
_cod_original_sg_symbol_H-M 'P 21/c'
_cod_database_code 2209276
_cod_database_fobs_code 2209276

loop_
_symmetry_equiv_pos_as_xyz
'x, y, z'
'-x, y+1/2, -z+1/2'
'-x, -y, -z'
'x, -y-1/2, z-1/2'

loop_
_atom_site_type_symbol
_atom_site_label
_atom_site_fract_x
_atom_site_fract_y
_atom_site_fract_z
_atom_site_U_iso_or_equiv
_atom_site_adp_type
_atom_site_calc_flag
_atom_site_refinement_flags
_atom_site_occupancy
N N1 0.43444(17) 0.58546(6) 0.26106(19) 0.0241(3) Uani d . 1
N N2 0.66036(17) 0.54159(6) 0.56671(19) 0.0236(3) Uani d . 1
C C1 0.4070(2) 0.56946(7) 0.4134(2) 0.0221(4) Uani d . 1
C C2 0.5248(2) 0.52969(7) 0.4986(2) 0.0227(4) Uani d . 1
C C3 0.2690(2) 0.58518(9) 0.5154(3) 0.0339(5) Uani d . 1
H H3A 0.2016 0.6110 0.4464 0.051 Uiso calc PR 0.50
H H3B 0.3064 0.6028 0.6255 0.051 Uiso calc PR 0.50
H H3C 0.2088 0.5519 0.5407 0.051 Uiso calc PR 0.50
H H3D 0.2763 0.5662 0.6286 0.051 Uiso calc PR 0.50
H H3E 0.1715 0.5744 0.4496 0.051 Uiso calc PR 0.50
H H3F 0.2691 0.6253 0.5344 0.051 Uiso calc PR 0.50
C C4 0.3262(2) 0.62158(7) 0.1682(2) 0.0243(4) Uani d . 1
C C5 0.2173(2) 0.59832(8) 0.0456(2) 0.0271(4) Uani d . 1
C C6 0.1204(2) 0.63360(9) -0.0557(3) 0.0335(5) Uani d . 1
H H6 0.0456 0.6186 -0.1399 0.042 Uiso calc R 1
C C7 0.1317(2) 0.69030(9) -0.0355(3) 0.0357(5) Uani d . 1
H H7 0.0646 0.7140 -0.1055 0.045 Uiso calc R 1
C C8 0.2401(2) 0.71259(8) 0.0858(3) 0.0338(5) Uani d . 1
H H8 0.2462 0.7516 0.0993 0.042 Uiso calc R 1
C C9 0.3408(2) 0.67896(8) 0.1889(2) 0.0284(4) Uani d . 1
C C10 0.2088(2) 0.53655(9) 0.0234(3) 0.0357(5) Uani d . 1
H H10A 0.1251 0.5273 -0.0654 0.054 Uiso calc R 1
H H10B 0.1864 0.5193 0.1350 0.054 Uiso calc R 1
H H10C 0.3093 0.5228 -0.0139 0.054 Uiso calc R 1
C C11 0.4661(2) 0.70337(9) 0.3118(3) 0.0385(5) Uani d . 1
H H11A 0.4566 0.7438 0.3110 0.058 Uiso calc R 1
H H11B 0.5695 0.6928 0.2742 0.058 Uiso calc R 1
H H11C 0.4540 0.6895 0.4304 0.058 Uiso calc R 1
C C12 0.71747(19) 0.59720(7) 0.5699(2) 0.0230(4) Uani d . 1
C C13 0.8158(2) 0.61325(8) 0.4392(2) 0.0269(4) Uani d . 1
C C14 0.8799(2) 0.66597(8) 0.4484(3) 0.0321(4) Uani d . 1
H H14 0.9466 0.6777 0.3610 0.040 Uiso calc R 1
C C15 0.8484(2) 0.70175(8) 0.5826(3) 0.0342(5) Uani d . 1
H H15 0.8913 0.7380 0.5856 0.043 Uiso calc R 1
C C16 0.7546(2) 0.68449(8) 0.7119(3) 0.0307(4) Uani d . 1
H H16 0.7351 0.7090 0.8050 0.038 Uiso calc R 1
C C17 0.6878(2) 0.63204(8) 0.7094(2) 0.0264(4) Uani d . 1
C C18 0.8480(2) 0.57396(9) 0.2941(3) 0.0352(5) Uani d . 1
H H18A 0.9206 0.5912 0.2163 0.053 Uiso calc R 1
H H18B 0.7494 0.5650 0.2274 0.053 Uiso calc R 1
H H18C 0.8951 0.5400 0.3437 0.053 Uiso calc R 1
C C19 0.5896(3) 0.61373(9) 0.8551(3) 0.0388(5) Uani d . 1
H H19A 0.5524 0.5759 0.8325 0.058 Uiso calc PR 0.50
H H19B 0.4994 0.6386 0.8614 0.058 Uiso calc PR 0.50
H H19C 0.6531 0.6148 0.9664 0.058 Uiso calc PR 0.50
H H19D 0.5842 0.6436 0.9410 0.058 Uiso calc PR 0.50
H H19E 0.6372 0.5810 0.9121 0.058 Uiso calc PR 0.50
H H19F 0.4835 0.6047 0.8071 0.058 Uiso calc PR 0.50

loop_
_atom_site_aniso_label
_atom_site_aniso_U_11
_atom_site_aniso_U_22
_atom_site_aniso_U_33
_atom_site_aniso_U_12
_atom_site_aniso_U_13
_atom_site_aniso_U_23
N1 0.0240(7) 0.0221(8) 0.0261(8) -0.0006(6) 0.0018(6) 0.0006(6)
N2 0.0241(7) 0.0234(8) 0.0236(7) -0.0012(6) 0.0035(6) 0.0015(6)
C1 0.0218(8) 0.0181(8) 0.0261(9) -0.0039(7) 0.0005(7) -0.0024(7)
C2 0.0243(9) 0.0239(9) 0.0203(8) -0.0005(7) 0.0047(7) 0.0002(7)
C3 0.0329(10) 0.0395(12) 0.0303(10) 0.0094(9) 0.0095(8) 0.0047(8)
C4 0.0215(8) 0.0278(9) 0.0244(9) 0.0025(7) 0.0062(7) 0.0028(7)
C5 0.0238(9) 0.0338(10) 0.0245(9) 0.0008(8) 0.0063(7) 0.0005(7)
C6 0.0277(10) 0.0453(12) 0.0276(10) 0.0035(9) 0.0017(8) -0.0005(8)
C7 0.0327(10) 0.0436(12) 0.0309(10) 0.0130(9) 0.0026(8) 0.0089(9)
C8 0.0345(10) 0.0288(10) 0.0387(11) 0.0063(8) 0.0059(9) 0.0054(9)
C9 0.0266(9) 0.0275(10) 0.0314(10) 0.0025(8) 0.0051(8) 0.0025(8)
C10 0.0333(11) 0.0375(12) 0.0359(11) -0.0039(9) -0.0006(8) -0.0060(9)
C11 0.0375(11) 0.0271(10) 0.0501(12) -0.0015(9) -0.0043(9) -0.0018(9)
C12 0.0180(8) 0.0229(9) 0.0277(9) -0.0006(7) -0.0014(7) 0.0028(7)
C13 0.0205(8) 0.0317(10) 0.0284(9) -0.0017(7) 0.0006(7) 0.0024(8)
C14 0.0251(9) 0.0347(11) 0.0365(10) -0.0077(8) 0.0018(8) 0.0086(8)
C15 0.0301(10) 0.0253(10) 0.0460(12) -0.0079(8) -0.0075(9) 0.0047(9)
C16 0.0295(10) 0.0268(10) 0.0350(10) 0.0018(8) -0.0053(8) -0.0041(8)
C17 0.0222(9) 0.0280(10) 0.0288(9) 0.0006(7) -0.0005(7) 0.0005(7)
C18 0.0298(10) 0.0437(12) 0.0330(10) -0.0024(9) 0.0096(8) -0.0018(9)
C19 0.0436(12) 0.0416(12) 0.0323(10) -0.0039(10) 0.0113(9) -0.0048(9)

loop_
_atom_type_symbol
_atom_type_description
_atom_type_scat_dispersion_real
_atom_type_scat_dispersion_imag
_atom_type_scat_source
C C 0.0033 0.0016 'International Tables Vol C Tables 4.2.6.8 and 6.1.1.4'
H H 0.0000 0.0000 'International Tables Vol C Tables 4.2.6.8 and 6.1.1.4'
N N 0.0061 0.0033 'International Tables Vol C Tables 4.2.6.8 and 6.1.1.4'

loop_
_geom_angle_atom_site_label_1
_geom_angle_atom_site_label_2
_geom_angle_atom_site_label_3
_geom_angle_site_symmetry_1
_geom_angle_site_symmetry_3
_geom_angle
_geom_angle_publ_flag
C1 N1 C4 . . 119.58(15) yes
C2 N2 C12 . . 121.34(15) yes
N1 C1 C3 . . 126.83(16) yes
N1 C1 C2 . . 115.81(15) yes
C3 C1 C2 . . 117.35(15) yes
N2 C2 C2 . 3_666 117.52(19) yes
N2 C2 C1 . . 126.65(16) yes
C2 C2 C1 3_666 . 115.83(18) yes
C1 C3 H3A . . 109.5 ?
C1 C3 H3B . . 109.5 ?
H3A C3 H3B . . 109.5 ?
C1 C3 H3C . . 109.5 ?
H3A C3 H3C . . 109.5 ?
H3B C3 H3C . . 109.5 ?
C1 C3 H3D . . 109.5 ?
H3A C3 H3D . . 141.1 ?
H3B C3 H3D . . 56.3 ?
H3C C3 H3D . . 56.3 ?
C1 C3 H3E . . 109.5 ?
H3A C3 H3E . . 56.3 ?
H3B C3 H3E . . 141.1 ?
H3C C3 H3E . . 56.3 ?
H3D C3 H3E . . 109.5 ?
C1 C3 H3F . . 109.5 ?
H3A C3 H3F . . 56.3 ?
H3B C3 H3F . . 56.3 ?
H3C C3 H3F . . 141.1 ?
H3D C3 H3F . . 109.5 ?
H3E C3 H3F . . 109.5 ?
C5 C4 C9 . . 121.67(17) ?
C5 C4 N1 . . 118.05(16) ?
C9 C4 N1 . . 119.98(16) ?
C6 C5 C4 . . 118.35(18) ?
C6 C5 C10 . . 121.58(18) ?
C4 C5 C10 . . 120.06(17) ?
C7 C6 C5 . . 120.77(19) ?
C7 C6 H6 . . 119.6 ?
C5 C6 H6 . . 119.6 ?
C8 C7 C6 . . 120.15(18) ?
C8 C7 H7 . . 119.9 ?
C6 C7 H7 . . 119.9 ?
C7 C8 C9 . . 121.17(19) ?
C7 C8 H8 . . 119.4 ?
C9 C8 H8 . . 119.4 ?
C8 C9 C4 . . 117.87(18) ?
C8 C9 C11 . . 121.06(18) ?
C4 C9 C11 . . 121.00(17) ?
C5 C10 H10A . . 109.5 ?
C5 C10 H10B . . 109.5 ?
H10A C10 H10B . . 109.5 ?
C5 C10 H10C . . 109.5 ?
H10A C10 H10C . . 109.5 ?
H10B C10 H10C . . 109.5 ?
C9 C11 H11A . . 109.5 ?
C9 C11 H11B . . 109.5 ?
H11A C11 H11B . . 109.5 ?
C9 C11 H11C . . 109.5 ?
H11A C11 H11C . . 109.5 ?
H11B C11 H11C . . 109.5 ?
C17 C12 C13 . . 121.72(17) ?
C17 C12 N2 . . 120.12(16) ?
C13 C12 N2 . . 117.86(16) ?
C14 C13 C12 . . 118.05(17) ?
C14 C13 C18 . . 121.92(17) ?
C12 C13 C18 . . 120.02(17) ?
C15 C14 C13 . . 121.18(18) ?
C15 C14 H14 . . 119.4 ?
C13 C14 H14 . . 119.4 ?
C16 C15 C14 . . 119.64(18) ?
C16 C15 H15 . . 120.2 ?
C14 C15 H15 . . 120.2 ?
C15 C16 C17 . . 121.56(18) ?
C15 C16 H16 . . 119.2 ?
C17 C16 H16 . . 119.2 ?
C16 C17 C12 . . 117.80(17) ?
C16 C17 C19 . . 120.39(17) ?
C12 C17 C19 . . 121.80(17) ?
C13 C18 H18A . . 109.5 ?
C13 C18 H18B . . 109.5 ?
H18A C18 H18B . . 109.5 ?
C13 C18 H18C . . 109.5 ?
H18A C18 H18C . . 109.5 ?
H18B C18 H18C . . 109.5 ?
C17 C19 H19A . . 109.5 ?
C17 C19 H19B . . 109.5 ?
H19A C19 H19B . . 109.5 ?
C17 C19 H19C . . 109.5 ?
H19A C19 H19C . . 109.5 ?
H19B C19 H19C . . 109.5 ?
C17 C19 H19D . . 109.5 ?
H19A C19 H19D . . 141.1 ?
H19B C19 H19D . . 56.3 ?
H19C C19 H19D . . 56.3 ?
C17 C19 H19E . . 109.5 ?
H19A C19 H19E . . 56.3 ?
H19B C19 H19E . . 141.1 ?
H19C C19 H19E . . 56.3 ?
H19D C19 H19E . . 109.5 ?
C17 C19 H19F . . 109.5 ?
H19A C19 H19F . . 56.3 ?
H19B C19 H19F . . 56.3 ?
H19C C19 H19F . . 141.1 ?
H19D C19 H19F . . 109.5 ?
H19E C19 H19F . . 109.5 ?

loop_
_geom_bond_atom_site_label_1
_geom_bond_atom_site_label_2
_geom_bond_site_symmetry_2
_geom_bond_distance
_geom_bond_publ_flag
N1 C1 . 1.265(2) yes
N1 C4 . 1.427(2) yes
N2 C2 . 1.271(2) yes
N2 C12 . 1.430(2) yes
C1 C3 . 1.503(2) yes
C1 C2 . 1.509(2) yes
C2 C2 3_666 1.497(3) yes
C3 H3A . 0.9800 ?
C3 H3B . 0.9800 ?
C3 H3C . 0.9800 ?
C3 H3D . 0.9800 ?
C3 H3E . 0.9800 ?
C3 H3F . 0.9800 ?
C4 C5 . 1.396(3) ?
C4 C9 . 1.401(3) ?
C5 C6 . 1.389(3) ?
C5 C10 . 1.504(3) ?
C6 C7 . 1.382(3) ?
C6 H6 . 0.9500 ?
C7 C8 . 1.378(3) ?
C7 H7 . 0.9500 ?
C8 C9 . 1.391(3) ?
C8 H8 . 0.9500 ?
C9 C11 . 1.499(3) ?
C10 H10A . 0.9800 ?
C10 H10B . 0.9800 ?
C10 H10C . 0.9800 ?
C11 H11A . 0.9800 ?
C11 H11B . 0.9800 ?
C11 H11C . 0.9800 ?
C12 C17 . 1.396(3) ?
C12 C13 . 1.402(2) ?
C13 C14 . 1.387(3) ?
C13 C18 . 1.501(3) ?
C14 C15 . 1.382(3) ?
C14 H14 . 0.9500 ?
C15 C16 . 1.378(3) ?
C15 H15 . 0.9500 ?
C16 C17 . 1.390(3) ?
C16 H16 . 0.9500 ?
C17 C19 . 1.504(3) ?
C18 H18A . 0.9800 ?
C18 H18B . 0.9800 ?
C18 H18C . 0.9800 ?
C19 H19A . 0.9800 ?
C19 H19B . 0.9800 ?
C19 H19C . 0.9800 ?
C19 H19D . 0.9800 ?
C19 H19E . 0.9800 ?
C19 H19F . 0.9800 ?

loop_
_geom_torsion_atom_site_label_1
_geom_torsion_atom_site_label_2
_geom_torsion_atom_site_label_3
_geom_torsion_atom_site_label_4
_geom_torsion_site_symmetry_4
_geom_torsion
_geom_torsion_publ_flag
C4 N1 C1 C3 . -1.1(3) ?
C4 N1 C1 C2 . 177.81(14) ?
C12 N2 C2 C2 3_666 179.97(18) ?
C12 N2 C2 C1 . 0.3(3) ?
N1 C1 C2 N2 . 76.5(2) yes
C3 C1 C2 N2 . -104.5(2) yes
N1 C1 C2 C2 3_666 -103.2(2) yes
C3 C1 C2 C2 3_666 75.8(2) yes
C1 N1 C4 C5 . -98.2(2) ?
C1 N1 C4 C9 . 87.9(2) ?
C9 C4 C5 C6 . -0.9(3) ?
N1 C4 C5 C6 . -174.63(15) ?
C9 C4 C5 C10 . 178.03(17) ?
N1 C4 C5 C10 . 4.2(2) ?
C4 C5 C6 C7 . 0.0(3) ?
C10 C5 C6 C7 . -178.88(18) ?
C5 C6 C7 C8 . 0.2(3) ?
C6 C7 C8 C9 . 0.6(3) ?
C7 C8 C9 C4 . -1.4(3) ?
C7 C8 C9 C11 . 175.67(19) ?
C5 C4 C9 C8 . 1.5(3) ?
N1 C4 C9 C8 . 175.20(16) ?
C5 C4 C9 C11 . -175.51(18) ?
N1 C4 C9 C11 . -1.9(3) ?
C2 N2 C12 C17 . 88.8(2) ?
C2 N2 C12 C13 . -97.4(2) ?
C17 C12 C13 C14 . -2.1(3) ?
N2 C12 C13 C14 . -175.77(16) ?
C17 C12 C13 C18 . 178.33(17) ?
N2 C12 C13 C18 . 4.6(2) ?
C12 C13 C14 C15 . 0.1(3) ?
C18 C13 C14 C15 . 179.72(18) ?
C13 C14 C15 C16 . 1.5(3) ?
C14 C15 C16 C17 . -1.2(3) ?
C15 C16 C17 C12 . -0.7(3) ?
C15 C16 C17 C19 . 178.24(18) ?
C13 C12 C17 C16 . 2.3(3) ?
N2 C12 C17 C16 . 175.88(15) ?
C13 C12 C17 C19 . -176.56(17) ?
N2 C12 C17 C19 . -3.0(3) ?
